data_4078814
loop_
_publ_author_name
'Gil-Rubio, Juan'
'C\'amara, Ver\'onica'
'Bautista, Delia'
'Vicente, Jos\'e'

_publ_section_title
;
 Dinuclear Alkynyl Gold(I) Complexes Containing Bridging N-Heterocyclic
 Dicarbene Ligands: New Synthetic Routes and Luminescence
;
_journal_issue 15
_journal_name_full Organometallics
_journal_page_first 5414
_journal_paper_doi 10.1021/om300431r
_journal_volume 31
_journal_year 2012
_chemical_formula_sum 'C33 H38 Au2 N4'
_chemical_formula_weight 884.61
_chemical_name_systematic
; 
 ? 
;
_space_group_IT_number 14
_symmetry_cell_setting monoclinic
_symmetry_space_group_name_Hall '-P 2yn'
_symmetry_space_group_name_H-M 'P 1 21/n 1'
_atom_sites_solution_hydrogens geom
_atom_sites_solution_primary direct
_atom_sites_solution_secondary difmap
_audit_creation_method SHELXL-97
_cell_angle_alpha 90.00
_cell_angle_beta 102.510(2)
_cell_angle_gamma 90.00
_cell_formula_units_Z 8
_cell_length_a 12.2684(10)
_cell_length_b 26.237(2)
_cell_length_c 19.6275(16)
_cell_measurement_reflns_used 7839
_cell_measurement_temperature 100(2)
_cell_measurement_theta_max 28.28
_cell_measurement_theta_min 2.26
_cell_volume 6167.8(9)
_computing_cell_refinement 'Bruker SAINT'
_computing_data_collection 'Bruker SMART'
_computing_data_reduction 'Bruker SAINT'
_computing_molecular_graphics 'Bruker SHELXTL'
_computing_publication_material 'Bruker SHELXTL'
_computing_structure_refinement 'SHELXL-97 (Sheldrick, 1997)'
_computing_structure_solution 'SHELXS-97 (Sheldrick, 1990)'
_diffrn_ambient_temperature 100(2)
_diffrn_detector_area_resol_mean 8.26
_diffrn_measured_fraction_theta_full 1.000
_diffrn_measured_fraction_theta_max 0.937
_diffrn_measurement_device_type 'Bruker SMART APEX CCD'
_diffrn_measurement_method \w-scan
_diffrn_radiation_monochromator graphite
_diffrn_radiation_source 'fine-focus sealed tube'
_diffrn_radiation_type MoK\a
_diffrn_radiation_wavelength 0.71073
_diffrn_reflns_av_R_equivalents 0.0505
_diffrn_reflns_av_sigmaI/netI 0.0415
_diffrn_reflns_limit_h_max 16
_diffrn_reflns_limit_h_min -16
_diffrn_reflns_limit_k_max 34
_diffrn_reflns_limit_k_min -35
_diffrn_reflns_limit_l_max 26
_diffrn_reflns_limit_l_min -26
_diffrn_reflns_number 75633
_diffrn_reflns_theta_full 26.00
_diffrn_reflns_theta_max 28.80
_diffrn_reflns_theta_min 1.87
_exptl_absorpt_coefficient_mu 9.531
_exptl_absorpt_correction_T_max 0.6472
_exptl_absorpt_correction_T_min 0.4744
_exptl_absorpt_correction_type multi-scan
_exptl_absorpt_process_details SADABS
_exptl_crystal_colour colourless
_exptl_crystal_density_diffrn 1.905
_exptl_crystal_density_method 'not measured'
_exptl_crystal_description prism
_exptl_crystal_F_000 3376
_exptl_crystal_size_max 0.18
_exptl_crystal_size_mid 0.18
_exptl_crystal_size_min 0.05
_refine_diff_density_max 1.412
_refine_diff_density_min -0.789
_refine_diff_density_rms 0.169
_refine_ls_extinction_method none
_refine_ls_goodness_of_fit_ref 1.053
_refine_ls_hydrogen_treatment 'ordered methyls rigid, others riding'
_refine_ls_matrix_type full
_refine_ls_number_parameters 704
_refine_ls_number_reflns 15081
_refine_ls_number_restraints 4
_refine_ls_restrained_S_all 1.053
_refine_ls_R_factor_all 0.0437
_refine_ls_R_factor_gt 0.0340
_refine_ls_shift/su_max 0.005
_refine_ls_shift/su_mean 0.000
_refine_ls_structure_factor_coef Fsqd
_refine_ls_weighting_details 'calc w=1/[\s^2^(Fo^2^)+(0.0258P)^2^+6.9274P] where P=(Fo^2^+2Fc^2^)/3'
_refine_ls_weighting_scheme calc
_refine_ls_wR_factor_gt 0.0641
_refine_ls_wR_factor_ref 0.0671
_reflns_number_gt 12914
_reflns_number_total 15081
_reflns_threshold_expression >2sigma(I)
_cod_data_source_file om300431r_si_002.cif
_cod_data_source_block vch240s
_cod_original_cell_volume 6167.7(9)
_cod_original_sg_symbol_H-M P2(1)/n
_cod_database_code 4078814

loop_
_symmetry_equiv_pos_as_xyz
'x, y, z'
'-x+1/2, y+1/2, -z+1/2'
'-x, -y, -z'
'x-1/2, -y-1/2, z-1/2'

loop_
_atom_site_label
_atom_site_type_symbol
_atom_site_fract_x
_atom_site_fract_y
_atom_site_fract_z
_atom_site_U_iso_or_equiv
_atom_site_adp_type
_atom_site_occupancy
_atom_site_symmetry_multiplicity
_atom_site_calc_flag
_atom_site_refinement_flags
_atom_site_disorder_assembly
_atom_site_disorder_group
Au1 Au 0.485081(14) 0.707154(6) 0.674789(9) 0.01633(4) Uani 1 1 d . . .
Au2 Au 0.972737(14) 0.882742(7) 0.807175(9) 0.01785(5) Uani 1 1 d . . .
N1 N 0.3358(3) 0.79477(14) 0.7045(2) 0.0188(8) Uani 1 1 d . . .
N2 N 0.4962(3) 0.82139(14) 0.69361(19) 0.0163(8) Uani 1 1 d . . .
N3 N 0.7836(3) 0.84098(15) 0.8687(2) 0.0190(8) Uani 1 1 d . . .
N4 N 0.9420(3) 0.82990(15) 0.9396(2) 0.0192(8) Uani 1 1 d . . .
C1 C 0.4349(4) 0.77814(17) 0.6929(2) 0.0161(9) Uani 1 1 d . . .
C2 C 0.5408(4) 0.64004(17) 0.6499(2) 0.0191(10) Uani 1 1 d . . .
C3 C 0.5816(4) 0.60211(18) 0.6300(3) 0.0211(10) Uani 1 1 d . . .
C4 C 0.8938(4) 0.84974(17) 0.8760(2) 0.0188(10) Uani 1 1 d . . .
C5 C 1.0504(4) 0.91258(18) 0.7377(3) 0.0220(10) Uani 1 1 d . . .
C6 C 1.0953(4) 0.92805(17) 0.6931(2) 0.0181(10) Uani 1 1 d . . .
C7 C 0.3365(4) 0.84679(17) 0.7132(2) 0.0203(10) Uani 1 1 d . . .
H7 H 0.2769 0.8670 0.7221 0.024 Uiso 1 1 calc R . .
C8 C 0.4366(4) 0.86365(17) 0.7067(2) 0.0186(10) Uani 1 1 d . . .
H8 H 0.4618 0.8980 0.7104 0.022 Uiso 1 1 calc R . .
C9 C 0.7621(4) 0.81544(18) 0.9265(2) 0.0207(10) Uani 1 1 d . . .
H9 H 0.6914 0.8048 0.9335 0.025 Uiso 1 1 calc R . .
C10 C 0.8626(4) 0.80880(18) 0.9706(3) 0.0223(10) Uani 1 1 d . . .
H10 H 0.8756 0.7925 1.0149 0.027 Uiso 1 1 calc R . .
C11 C 0.6993(4) 0.85266(17) 0.8058(2) 0.0192(10) Uani 1 1 d . . .
H11A H 0.7160 0.8862 0.7873 0.023 Uiso 1 1 calc R . .
H11B H 0.6251 0.8548 0.8177 0.023 Uiso 1 1 calc R . .
C12 C 0.6968(4) 0.81224(17) 0.7504(2) 0.0190(10) Uani 1 1 d . . .
H12A H 0.6805 0.7788 0.7695 0.023 Uiso 1 1 calc R . .
H12B H 0.7716 0.8100 0.7393 0.023 Uiso 1 1 calc R . .
C13 C 0.6101(4) 0.82243(17) 0.6828(2) 0.0174(9) Uani 1 1 d . . .
H13A H 0.6248 0.8562 0.6641 0.021 Uiso 1 1 calc R . .
H13B H 0.6178 0.7964 0.6477 0.021 Uiso 1 1 calc R . .
C14 C 0.2434(4) 0.76076(19) 0.7109(3) 0.0242(11) Uani 1 1 d . . .
H14A H 0.2385 0.7592 0.7606 0.029 Uiso 1 1 calc R . .
H14B H 0.2602 0.7260 0.6965 0.029 Uiso 1 1 calc R . .
C15 C 0.1322(5) 0.7771(3) 0.6680(3) 0.0468(17) Uani 1 1 d . . .
H15A H 0.0763 0.7510 0.6735 0.056 Uiso 1 1 calc R . .
H15B H 0.1107 0.8093 0.6879 0.056 Uiso 1 1 calc R . .
C16 C 0.1245(5) 0.7850(3) 0.5931(4) 0.064(2) Uani 1 1 d . . .
H16A H 0.1503 0.7533 0.5741 0.077 Uiso 1 1 calc R . .
H16B H 0.1782 0.8121 0.5881 0.077 Uiso 1 1 calc R . .
C17 C 0.0148(5) 0.7988(2) 0.5476(3) 0.0479(17) Uani 1 1 d . . .
H17A H 0.0117 0.8357 0.5398 0.072 Uiso 1 1 calc R . .
H17B H -0.0455 0.7887 0.5704 0.072 Uiso 1 1 calc R . .
H17C H 0.0058 0.7811 0.5028 0.072 Uiso 1 1 calc R . .
C18 C 1.0624(4) 0.82584(19) 0.9668(3) 0.0235(11) Uani 1 1 d . . .
H18A H 1.0792 0.8330 1.0176 0.028 Uiso 1 1 calc R . .
H18B H 1.1009 0.8519 0.9441 0.028 Uiso 1 1 calc R . .
C19 C 1.1075(4) 0.77315(19) 0.9545(3) 0.0261(11) Uani 1 1 d . . .
H19A H 1.1890 0.7728 0.9738 0.031 Uiso 1 1 calc R . .
H19B H 1.0733 0.7478 0.9808 0.031 Uiso 1 1 calc R . .
C20 C 1.0867(4) 0.75676(19) 0.8796(3) 0.0274(12) Uani 1 1 d . . .
H20A H 1.1154 0.7833 0.8523 0.033 Uiso 1 1 calc R . .
H20B H 1.0051 0.7539 0.8612 0.033 Uiso 1 1 calc R . .
C21 C 1.1410(5) 0.7063(2) 0.8692(3) 0.0373(14) Uani 1 1 d . . .
H21A H 1.2221 0.7091 0.8856 0.045 Uiso 1 1 calc R . .
H21B H 1.1235 0.6974 0.8195 0.045 Uiso 1 1 calc R . .
H21C H 1.1124 0.6796 0.8957 0.045 Uiso 1 1 calc R . .
C31 C 0.6308(4) 0.55810(17) 0.6043(3) 0.0201(10) Uani 1 1 d . . .
C32 C 0.6020(4) 0.54404(18) 0.5340(3) 0.0230(11) Uani 1 1 d . . .
H32 H 0.5493 0.5640 0.5025 0.028 Uiso 1 1 calc R . .
C33 C 0.6482(4) 0.50176(19) 0.5093(3) 0.0271(11) Uani 1 1 d . . .
H33 H 0.6264 0.4926 0.4614 0.033 Uiso 1 1 calc R . .
C34 C 0.7262(4) 0.47289(19) 0.5542(3) 0.0257(11) Uani 1 1 d . . .
H34 H 0.7574 0.4436 0.5374 0.031 Uiso 1 1 calc R . .
C35 C 0.7590(4) 0.48646(19) 0.6236(3) 0.0272(12) Uani 1 1 d . . .
H35 H 0.8135 0.4668 0.6543 0.033 Uiso 1 1 calc R . .
C36 C 0.7124(4) 0.52889(18) 0.6485(3) 0.0222(10) Uani 1 1 d . . .
H36 H 0.7361 0.5383 0.6961 0.027 Uiso 1 1 calc R . .
C41 C 1.1416(4) 0.94591(17) 0.6360(2) 0.0187(10) Uani 1 1 d . . .
C42 C 1.0785(4) 0.9443(2) 0.5683(3) 0.0302(12) Uani 1 1 d . . .
H42 H 1.0042 0.9316 0.5603 0.036 Uiso 1 1 calc R . .
C43 C 1.1208(5) 0.9606(2) 0.5122(3) 0.0362(14) Uani 1 1 d . . .
H43 H 1.0764 0.9585 0.4662 0.043 Uiso 1 1 calc R . .
C44 C 1.2286(4) 0.9802(2) 0.5235(3) 0.0299(12) Uani 1 1 d . . .
H44 H 1.2582 0.9918 0.4853 0.036 Uiso 1 1 calc R . .
C45 C 1.2920(4) 0.98270(18) 0.5907(3) 0.0215(10) Uani 1 1 d . . .
H45 H 1.3655 0.9963 0.5987 0.026 Uiso 1 1 calc R . .
C46 C 1.2501(4) 0.96561(17) 0.6463(2) 0.0184(10) Uani 1 1 d . . .
H46 H 1.2952 0.9672 0.6922 0.022 Uiso 1 1 calc R . .
Au3 Au 0.022271(15) 0.546101(7) 0.731676(9) 0.01770(5) Uani 1 1 d . . .
Au4 Au 0.518474(14) 0.706089(6) 0.850804(9) 0.01687(4) Uani 1 1 d . . .
N5 N 0.0436(3) 0.60461(14) 0.6020(2) 0.0176(8) Uani 1 1 d . . .
N6 N 0.2056(3) 0.59280(14) 0.6678(2) 0.0187(8) Uani 1 1 d . . .
N7 N 0.4984(3) 0.59084(14) 0.83873(19) 0.0155(8) Uani 1 1 d . . .
N8 N 0.6592(3) 0.61501(14) 0.82516(19) 0.0164(8) Uani 1 1 d . B .
C51 C 0.0963(4) 0.58351(17) 0.6634(2) 0.0190(10) Uani 1 1 d . . .
C52 C -0.0537(4) 0.50876(18) 0.7965(2) 0.0197(10) Uani 1 1 d . . .
C53 C -0.0980(4) 0.48374(18) 0.8344(2) 0.0202(10) Uani 1 1 d . . .
C54 C 0.5620(4) 0.63326(17) 0.8373(2) 0.0151(9) Uani 1 1 d . . .
C55 C 0.4751(4) 0.77738(18) 0.8686(2) 0.0199(10) Uani 1 1 d . . .
C56 C 0.4489(4) 0.82049(18) 0.8787(3) 0.0206(10) Uani 1 1 d . . .
C57 C 0.1195(4) 0.62761(18) 0.5696(3) 0.0218(10) Uani 1 1 d . . .
H57 H 0.1031 0.6456 0.5266 0.026 Uiso 1 1 calc R . .
C58 C 0.2217(4) 0.61975(18) 0.6104(2) 0.0228(11) Uani 1 1 d . . .
H58 H 0.2911 0.6307 0.6015 0.027 Uiso 1 1 calc R . .
C59 C 0.5567(4) 0.54763(16) 0.8271(2) 0.0186(10) Uani 1 1 d . . .
H59 H 0.5301 0.5135 0.8250 0.022 Uiso 1 1 calc R . .
C60 C 0.6569(4) 0.56282(17) 0.8196(2) 0.0194(10) Uani 1 1 d . . .
H60 H 0.7157 0.5416 0.8117 0.023 Uiso 1 1 calc R . .
C61 C 0.3856(4) 0.59155(18) 0.8522(2) 0.0192(10) Uani 1 1 d . . .
H61A H 0.3845 0.6144 0.8922 0.023 Uiso 1 1 calc R . .
H61B H 0.3660 0.5568 0.8653 0.023 Uiso 1 1 calc R . .
C62 C 0.2989(4) 0.60935(17) 0.7898(2) 0.0183(10) Uani 1 1 d . . .
H62A H 0.3156 0.6449 0.7786 0.022 Uiso 1 1 calc R . .
H62B H 0.2245 0.6091 0.8018 0.022 Uiso 1 1 calc R . .
C63 C 0.2949(4) 0.57616(18) 0.7256(2) 0.0197(10) Uani 1 1 d . . .
H63A H 0.3674 0.5781 0.7113 0.024 Uiso 1 1 calc R . .
H63B H 0.2822 0.5402 0.7371 0.024 Uiso 1 1 calc R . .
C64 C -0.0776(4) 0.60341(18) 0.5747(2) 0.0198(10) Uani 1 1 d . . .
H64A H -0.1109 0.5766 0.5993 0.024 Uiso 1 1 calc R . .
H64B H -0.0930 0.5945 0.5245 0.024 Uiso 1 1 calc R . .
C65 C -0.1316(4) 0.6541(2) 0.5837(3) 0.0281(12) Uani 1 1 d . . .
H65A H -0.2127 0.6518 0.5633 0.034 Uiso 1 1 calc R . .
H65B H -0.1000 0.6806 0.5577 0.034 Uiso 1 1 calc R . .
C66 C -0.1149(5) 0.6703(2) 0.6594(3) 0.0349(14) Uani 1 1 d . . .
H66A H -0.1423 0.6428 0.6860 0.042 Uiso 1 1 calc R . .
H66B H -0.0340 0.6746 0.6790 0.042 Uiso 1 1 calc R . .
C67 C -0.1744(6) 0.7194(2) 0.6694(4) 0.058(2) Uani 1 1 d . . .
H67A H -0.1486 0.7467 0.6427 0.070 Uiso 1 1 calc R . .
H67B H -0.1579 0.7285 0.7190 0.070 Uiso 1 1 calc R . .
H67C H -0.2551 0.7148 0.6529 0.070 Uiso 1 1 calc R . .
C68 C 0.7572(4) 0.64631(19) 0.8218(3) 0.0245(11) Uani 1 1 d D . .
H68A H 0.7340 0.6820 0.8104 0.029 Uiso 1 1 calc R A 1
H68B H 0.7935 0.6332 0.7849 0.029 Uiso 1 1 calc R A 1
C69 C 0.8399(8) 0.6441(4) 0.8934(5) 0.020(3) Uiso 0.465(11) 1 d PD B 1
H69A H 0.8612 0.6080 0.9037 0.024 Uiso 0.465(11) 1 calc PR B 1
H69B H 0.9084 0.6628 0.8896 0.024 Uiso 0.465(11) 1 calc PR B 1
C70 C 0.7979(9) 0.6657(5) 0.9549(5) 0.028(3) Uiso 0.465(11) 1 d PD B 1
H70A H 0.7789 0.7021 0.9454 0.033 Uiso 0.465(11) 1 calc PR B 1
H70B H 0.7283 0.6477 0.9580 0.033 Uiso 0.465(11) 1 calc PR B 1
C71 C 0.8790(18) 0.6619(9) 1.0253(8) 0.044(8) Uiso 0.465(11) 1 d PD B 1
H71A H 0.8447 0.6768 1.0615 0.053 Uiso 0.465(11) 1 calc PR B 1
H71B H 0.9476 0.6805 1.0236 0.053 Uiso 0.465(11) 1 calc PR B 1
H71C H 0.8968 0.6260 1.0363 0.053 Uiso 0.465(11) 1 calc PR B 1
C69B C 0.8076(8) 0.6731(4) 0.8884(4) 0.024(2) Uiso 0.535(11) 1 d PD B 2
H69C H 0.7548 0.6992 0.8981 0.029 Uiso 0.535(11) 1 calc PR B 2
H69D H 0.8767 0.6907 0.8832 0.029 Uiso 0.535(11) 1 calc PR B 2
C70B C 0.8352(8) 0.6365(4) 0.9498(5) 0.029(3) Uiso 0.535(11) 1 d PD B 2
H70C H 0.8878 0.6101 0.9403 0.035 Uiso 0.535(11) 1 calc PR B 2
H70D H 0.7662 0.6192 0.9559 0.035 Uiso 0.535(11) 1 calc PR B 2
C71B C 0.8883(13) 0.6656(6) 1.0172(6) 0.024(4) Uiso 0.535(11) 1 d PD B 2
H71D H 0.9059 0.6416 1.0563 0.028 Uiso 0.535(11) 1 calc PR B 2
H71E H 0.8358 0.6913 1.0268 0.028 Uiso 0.535(11) 1 calc PR B 2
H71F H 0.9571 0.6823 1.0112 0.028 Uiso 0.535(11) 1 calc PR B 2
C81 C -0.1491(4) 0.45221(17) 0.8789(3) 0.0188(10) Uani 1 1 d . . .
C82 C -0.2567(4) 0.43247(17) 0.8550(3) 0.0195(10) Uani 1 1 d . . .
H82 H -0.2988 0.4419 0.8103 0.023 Uiso 1 1 calc R . .
C83 C -0.3019(4) 0.39925(18) 0.8964(3) 0.0234(11) Uani 1 1 d . . .
H83 H -0.3740 0.3852 0.8792 0.028 Uiso 1 1 calc R . .
C84 C -0.2429(4) 0.38632(19) 0.9624(3) 0.0275(12) Uani 1 1 d . . .
H84 H -0.2746 0.3639 0.9908 0.033 Uiso 1 1 calc R . .
C85 C -0.1371(4) 0.4063(2) 0.9868(3) 0.0281(12) Uani 1 1 d . . .
H85 H -0.0962 0.3975 1.0321 0.034 Uiso 1 1 calc R . .
C86 C -0.0905(4) 0.43920(18) 0.9456(3) 0.0233(11) Uani 1 1 d . . .
H86 H -0.0182 0.4529 0.9630 0.028 Uiso 1 1 calc R . .
C91 C 0.4151(4) 0.87210(17) 0.8882(2) 0.0175(9) Uani 1 1 d . . .
C92 C 0.3026(4) 0.88462(18) 0.8804(3) 0.0208(10) Uani 1 1 d . . .
H92 H 0.2475 0.8588 0.8684 0.025 Uiso 1 1 calc R . .
C93 C 0.2701(4) 0.93395(18) 0.8899(3) 0.0229(11) Uani 1 1 d . . .
H93 H 0.1930 0.9417 0.8839 0.027 Uiso 1 1 calc R . .
C94 C 0.3479(4) 0.97200(18) 0.9078(3) 0.0250(11) Uani 1 1 d . . .
H94 H 0.3250 1.0057 0.9155 0.030 Uiso 1 1 calc R . .
C95 C 0.4609(4) 0.96072(17) 0.9147(3) 0.0231(11) Uani 1 1 d . . .
H95 H 0.5153 0.9869 0.9261 0.028 Uiso 1 1 calc R . .
C96 C 0.4935(4) 0.91144(17) 0.9048(2) 0.0187(10) Uani 1 1 d . . .
H96 H 0.5706 0.9041 0.9093 0.022 Uiso 1 1 calc R . .

loop_
_atom_site_aniso_label
_atom_site_aniso_U_11
_atom_site_aniso_U_22
_atom_site_aniso_U_33
_atom_site_aniso_U_23
_atom_site_aniso_U_13
_atom_site_aniso_U_12
Au1 0.01771(9) 0.01330(9) 0.01739(9) 0.00068(7) 0.00253(7) -0.00013(7)
Au2 0.01594(9) 0.02086(10) 0.01709(9) 0.00205(7) 0.00432(7) -0.00006(7)
N1 0.0159(19) 0.018(2) 0.022(2) 0.0043(16) 0.0027(16) -0.0005(15)
N2 0.0149(19) 0.016(2) 0.017(2) 0.0017(15) 0.0000(15) -0.0001(15)
N3 0.017(2) 0.022(2) 0.020(2) -0.0032(16) 0.0074(16) 0.0014(16)
N4 0.0153(19) 0.025(2) 0.017(2) -0.0020(16) 0.0038(16) 0.0001(16)
C1 0.017(2) 0.017(2) 0.013(2) 0.0041(18) 0.0000(18) 0.0021(18)
C2 0.020(2) 0.015(2) 0.021(3) 0.0026(19) 0.0027(19) 0.0004(18)
C3 0.023(3) 0.018(2) 0.022(3) 0.002(2) 0.004(2) -0.004(2)
C4 0.015(2) 0.018(2) 0.024(3) -0.0052(19) 0.0050(19) -0.0007(18)
C5 0.017(2) 0.022(3) 0.026(3) 0.003(2) 0.004(2) 0.0041(19)
C6 0.015(2) 0.015(2) 0.023(3) 0.0014(19) 0.0024(19) 0.0021(18)
C7 0.024(3) 0.017(2) 0.019(2) -0.0007(19) 0.002(2) 0.0017(19)
C8 0.022(2) 0.014(2) 0.018(2) -0.0002(18) 0.0003(19) 0.0023(18)
C9 0.020(2) 0.025(3) 0.020(2) -0.004(2) 0.010(2) -0.002(2)
C10 0.026(3) 0.022(3) 0.018(3) -0.002(2) 0.004(2) 0.000(2)
C11 0.017(2) 0.018(2) 0.022(3) -0.0017(19) 0.0025(19) 0.0022(18)
C12 0.018(2) 0.016(2) 0.022(3) -0.0022(19) 0.0042(19) -0.0004(18)
C13 0.019(2) 0.015(2) 0.020(2) -0.0003(18) 0.0084(19) -0.0015(18)
C14 0.020(2) 0.023(3) 0.031(3) 0.010(2) 0.009(2) 0.000(2)
C15 0.036(3) 0.048(4) 0.053(4) 0.016(3) 0.004(3) -0.015(3)
C16 0.030(4) 0.104(6) 0.055(5) 0.024(4) 0.000(3) -0.021(4)
C17 0.041(4) 0.053(4) 0.044(4) -0.003(3) -0.005(3) -0.001(3)
C18 0.020(2) 0.031(3) 0.018(3) 0.003(2) 0.001(2) 0.000(2)
C19 0.024(3) 0.028(3) 0.026(3) 0.007(2) 0.006(2) 0.001(2)
C20 0.033(3) 0.022(3) 0.028(3) -0.003(2) 0.010(2) -0.003(2)
C21 0.047(4) 0.030(3) 0.040(4) 0.000(3) 0.020(3) 0.004(3)
C31 0.018(2) 0.015(2) 0.028(3) -0.0013(19) 0.006(2) -0.0007(18)
C32 0.024(3) 0.021(3) 0.025(3) 0.001(2) 0.007(2) -0.001(2)
C33 0.029(3) 0.028(3) 0.026(3) -0.003(2) 0.010(2) -0.005(2)
C34 0.024(3) 0.020(3) 0.035(3) -0.007(2) 0.012(2) 0.001(2)
C35 0.025(3) 0.025(3) 0.034(3) 0.005(2) 0.011(2) 0.000(2)
C36 0.024(3) 0.019(2) 0.026(3) 0.000(2) 0.012(2) -0.001(2)
C41 0.019(2) 0.016(2) 0.021(2) 0.0010(19) 0.0045(19) 0.0070(18)
C42 0.024(3) 0.043(3) 0.023(3) -0.002(2) 0.004(2) -0.011(2)
C43 0.041(3) 0.053(4) 0.012(3) 0.000(2) 0.001(2) -0.018(3)
C44 0.037(3) 0.033(3) 0.025(3) 0.000(2) 0.018(2) -0.007(2)
C45 0.018(2) 0.019(2) 0.029(3) 0.002(2) 0.008(2) 0.0012(19)
C46 0.018(2) 0.019(2) 0.017(2) 0.0028(18) 0.0004(19) 0.0049(18)
Au3 0.01576(9) 0.02038(9) 0.01723(9) 0.00344(7) 0.00419(7) 0.00089(7)
Au4 0.01871(9) 0.01208(9) 0.01940(9) -0.00028(7) 0.00324(7) -0.00038(6)
N5 0.018(2) 0.016(2) 0.018(2) -0.0022(16) 0.0028(16) -0.0015(15)
N6 0.018(2) 0.017(2) 0.020(2) -0.0028(16) 0.0030(16) -0.0003(16)
N7 0.0155(19) 0.0134(19) 0.016(2) -0.0012(15) 0.0005(15) -0.0006(15)
N8 0.0164(19) 0.018(2) 0.0147(19) 0.0009(15) 0.0021(15) 0.0017(15)
C51 0.018(2) 0.016(2) 0.023(3) -0.0006(19) 0.0043(19) 0.0016(18)
C52 0.016(2) 0.023(3) 0.021(3) 0.002(2) 0.0042(19) 0.0059(19)
C53 0.016(2) 0.024(3) 0.020(3) 0.002(2) 0.0024(19) 0.0042(19)
C54 0.016(2) 0.016(2) 0.012(2) -0.0002(17) -0.0029(17) -0.0017(17)
C55 0.017(2) 0.021(2) 0.022(3) -0.001(2) 0.0032(19) 0.0013(19)
C56 0.017(2) 0.019(2) 0.027(3) -0.002(2) 0.006(2) -0.0040(19)
C57 0.026(3) 0.021(3) 0.020(3) -0.002(2) 0.008(2) -0.005(2)
C58 0.027(3) 0.024(3) 0.019(2) -0.001(2) 0.008(2) -0.010(2)
C59 0.026(3) 0.008(2) 0.020(2) 0.0015(18) 0.001(2) 0.0007(18)
C60 0.024(3) 0.016(2) 0.017(2) 0.0006(18) 0.0008(19) 0.0033(19)
C61 0.019(2) 0.018(2) 0.020(2) 0.0030(19) 0.0030(19) -0.0018(18)
C62 0.015(2) 0.018(2) 0.021(3) -0.0034(19) 0.0044(19) 0.0004(18)
C63 0.018(2) 0.019(2) 0.022(3) -0.0009(19) 0.0028(19) 0.0032(19)
C64 0.017(2) 0.023(3) 0.017(2) 0.0027(19) -0.0023(19) -0.0012(19)
C65 0.014(2) 0.032(3) 0.039(3) 0.010(2) 0.006(2) 0.003(2)
C66 0.043(3) 0.025(3) 0.044(4) -0.001(3) 0.025(3) 0.001(2)
C67 0.058(4) 0.030(3) 0.099(6) -0.002(4) 0.045(4) 0.004(3)
C68 0.021(3) 0.027(3) 0.025(3) 0.006(2) 0.005(2) -0.001(2)
C81 0.020(2) 0.016(2) 0.023(3) -0.0007(19) 0.010(2) 0.0033(18)
C82 0.020(2) 0.018(2) 0.021(2) 0.0004(19) 0.0055(19) 0.0072(19)
C83 0.017(2) 0.022(3) 0.033(3) 0.002(2) 0.009(2) -0.0012(19)
C84 0.030(3) 0.024(3) 0.034(3) 0.010(2) 0.018(2) 0.003(2)
C85 0.027(3) 0.030(3) 0.027(3) 0.012(2) 0.005(2) 0.007(2)
C86 0.021(3) 0.023(3) 0.025(3) 0.003(2) 0.005(2) 0.001(2)
C91 0.022(2) 0.016(2) 0.016(2) -0.0003(18) 0.0078(19) -0.0020(19)
C92 0.018(2) 0.020(2) 0.025(3) 0.001(2) 0.005(2) -0.0018(19)
C93 0.020(2) 0.023(3) 0.025(3) 0.003(2) 0.004(2) 0.004(2)
C94 0.033(3) 0.012(2) 0.031(3) 0.004(2) 0.011(2) 0.007(2)
C95 0.027(3) 0.015(2) 0.030(3) 0.002(2) 0.011(2) -0.0068(19)
C96 0.021(2) 0.017(2) 0.021(2) 0.0025(19) 0.009(2) 0.0015(18)

loop_
_atom_type_symbol
_atom_type_description
_atom_type_scat_dispersion_real
_atom_type_scat_dispersion_imag
_atom_type_scat_source
C C 0.0033 0.0016 'International Tables Vol C Tables 4.2.6.8 and 6.1.1.4'
H H 0.0000 0.0000 'International Tables Vol C Tables 4.2.6.8 and 6.1.1.4'
N N 0.0061 0.0033 'International Tables Vol C Tables 4.2.6.8 and 6.1.1.4'
Au Au -2.0133 8.8022 'International Tables Vol C Tables 4.2.6.8 and 6.1.1.4'

loop_
_geom_angle_atom_site_label_1
_geom_angle_atom_site_label_2
_geom_angle_atom_site_label_3
_geom_angle
C2 Au1 C1 174.58(18)
C5 Au2 C4 177.78(19)
C1 N1 C7 111.0(4)
C1 N1 C14 123.7(4)
C7 N1 C14 125.2(4)
C1 N2 C8 111.0(4)
C1 N2 C13 124.0(4)
C8 N2 C13 125.0(4)
C4 N3 C9 111.0(4)
C4 N3 C11 124.4(4)
C9 N3 C11 124.4(4)
C4 N4 C10 110.5(4)
C4 N4 C18 124.5(4)
C10 N4 C18 124.5(4)
N1 C1 N2 104.1(4)
N1 C1 Au1 130.2(3)
N2 C1 Au1 125.7(3)
C3 C2 Au1 172.6(4)
C2 C3 C31 177.8(5)
N3 C4 N4 105.0(4)
N3 C4 Au2 128.1(4)
N4 C4 Au2 126.9(3)
C6 C5 Au2 176.0(5)
C5 C6 C41 175.8(5)
C8 C7 N1 107.3(4)
C7 C8 N2 106.6(4)
C10 C9 N3 106.0(4)
C9 C10 N4 107.4(4)
N3 C11 C12 111.1(4)
C11 C12 C13 113.7(4)
N2 C13 C12 112.2(4)
N1 C14 C15 113.7(4)
C16 C15 C14 117.1(6)
C15 C16 C17 119.2(6)
N4 C18 C19 112.3(4)
C20 C19 C18 115.1(4)
C19 C20 C21 113.4(5)
C32 C31 C36 117.4(4)
C32 C31 C3 121.4(4)
C36 C31 C3 121.1(4)
C33 C32 C31 121.6(5)
C34 C33 C32 119.8(5)
C33 C34 C35 120.2(5)
C34 C35 C36 120.0(5)
C35 C36 C31 120.9(5)
C42 C41 C46 117.8(4)
C42 C41 C6 120.2(4)
C46 C41 C6 122.0(4)
C43 C42 C41 121.7(5)
C42 C43 C44 119.7(5)
C45 C44 C43 119.3(5)
C46 C45 C44 120.8(5)
C45 C46 C41 120.7(4)
C52 Au3 C51 178.40(19)
C55 Au4 C54 177.43(18)
C51 N5 C57 110.5(4)
C51 N5 C64 124.5(4)
C57 N5 C64 125.0(4)
C51 N6 C58 110.9(4)
C51 N6 C63 124.3(4)
C58 N6 C63 124.8(4)
C54 N7 C59 110.3(4)
C54 N7 C61 124.1(4)
C59 N7 C61 125.5(4)
C54 N8 C60 111.3(4)
C54 N8 C68 124.8(4)
C60 N8 C68 123.8(4)
N6 C51 N5 105.0(4)
N6 C51 Au3 128.8(3)
N5 C51 Au3 126.1(3)
C53 C52 Au3 176.5(4)
C52 C53 C81 177.9(5)
N8 C54 N7 104.2(4)
N8 C54 Au4 128.8(3)
N7 C54 Au4 127.0(3)
C56 C55 Au4 179.4(4)
C55 C56 C91 177.9(5)
C58 C57 N5 107.0(4)
C57 C58 N6 106.5(4)
C60 C59 N7 107.1(4)
C59 C60 N8 107.1(4)
N7 C61 C62 112.5(4)
C61 C62 C63 112.6(4)
N6 C63 C62 110.8(4)
N5 C64 C65 111.9(4)
C64 C65 C66 113.0(4)
C67 C66 C65 113.5(5)
N8 C68 C69B 114.2(5)
N8 C68 C69 108.7(5)
C69B C68 C69 32.5(5)
C70 C69 C68 116.0(8)
C71 C70 C69 115.4(12)
C68 C69B C70B 112.1(7)
C69B C70B C71B 110.2(9)
C86 C81 C82 118.7(4)
C86 C81 C53 120.4(4)
C82 C81 C53 120.8(4)
C83 C82 C81 120.3(5)
C84 C83 C82 120.5(5)
C83 C84 C85 119.4(5)
C84 C85 C86 120.5(5)
C85 C86 C81 120.4(5)
C92 C91 C96 117.8(4)
C92 C91 C56 120.8(4)
C96 C91 C56 121.4(4)
C93 C92 C91 120.9(4)
C94 C93 C92 120.8(5)
C93 C94 C95 119.4(4)
C96 C95 C94 119.8(4)
C95 C96 C91 121.2(4)

loop_
_geom_bond_atom_site_label_1
_geom_bond_atom_site_label_2
_geom_bond_distance
Au1 C2 1.988(5)
Au1 C1 2.017(4)
Au2 C5 1.986(5)
Au2 C4 2.021(5)
N1 C1 1.357(6)
N1 C7 1.375(6)
N1 C14 1.470(6)
N2 C1 1.359(6)
N2 C8 1.382(6)
N2 C13 1.459(5)
N3 C4 1.347(6)
N3 C9 1.391(6)
N3 C11 1.461(6)
N4 C4 1.363(6)
N4 C10 1.373(6)
N4 C18 1.462(6)
C2 C3 1.215(6)
C3 C31 1.445(6)
C5 C6 1.201(6)
C6 C41 1.441(6)
C7 C8 1.337(6)
C9 C10 1.356(7)
C11 C12 1.515(6)
C12 C13 1.534(6)
C14 C15 1.501(7)
C15 C16 1.469(9)
C16 C17 1.489(8)
C18 C19 1.528(7)
C19 C20 1.499(7)
C20 C21 1.517(7)
C31 C32 1.397(7)
C31 C36 1.402(7)
C32 C33 1.381(7)
C33 C34 1.379(7)
C34 C35 1.380(7)
C35 C36 1.388(7)
C41 C42 1.385(7)
C41 C46 1.401(6)
C42 C43 1.384(7)
C43 C44 1.391(7)
C44 C45 1.380(7)
C45 C46 1.379(6)
Au3 C52 1.989(5)
Au3 C51 2.028(5)
Au4 C55 1.996(5)
Au4 C54 2.017(4)
N5 C51 1.355(6)
N5 C57 1.376(6)
N5 C64 1.468(6)
N6 C51 1.348(6)
N6 C58 1.379(6)
N6 C63 1.462(6)
N7 C54 1.363(5)
N7 C59 1.385(5)
N7 C61 1.465(6)
N8 C54 1.353(6)
N8 C60 1.374(6)
N8 C68 1.469(6)
C52 C53 1.207(6)
C53 C81 1.442(6)
C55 C56 1.204(6)
C56 C91 1.440(6)
C57 C58 1.350(7)
C59 C60 1.331(7)
C61 C62 1.513(6)
C62 C63 1.524(6)
C64 C65 1.515(7)
C65 C66 1.515(8)
C66 C67 1.514(7)
C68 C69B 1.495(9)
C68 C69 1.546(10)
C69 C70 1.522(12)
C70 C71 1.521(15)
C69B C70B 1.519(11)
C70B C71B 1.544(13)
C81 C86 1.392(7)
C81 C82 1.401(6)
C82 C83 1.386(6)
C83 C84 1.383(7)
C84 C85 1.385(7)
C85 C86 1.388(7)
C91 C92 1.396(6)
C91 C96 1.400(6)
C92 C93 1.379(6)
C93 C94 1.373(7)
C94 C95 1.396(7)
C95 C96 1.379(6)
